data_2214689
loop_
_publ_author_name
'Davenport, Timothy C.'
'Gleason, Arianna E.'
'Liska, Peter J.'
'Mugridge, Jeffrey S.'
'Pluth, Michael D.'

_publ_section_title
;
 <i>N</i>,<i>N</i>'-(Pyrene-1,8-diyl)bis(2,3-dimethoxybenzaldehyde)
;
_journal_coeditor_code HB2475
_journal_issue 8
_journal_name_full 'Acta Crystallographica Section E'
_journal_page_first o3621
_journal_page_last o3621
_journal_paper_doi 10.1107/S1600536807035751
_journal_volume 63
_journal_year 2007
_chemical_formula_iupac 'C34 H28 N2 O6'
_chemical_formula_moiety 'C34 H28 N2 O6'
_chemical_formula_sum 'C34 H28 N2 O6'
_chemical_formula_weight 560.60
_chemical_name_systematic
;
N,N'-(Pyrene-1,8-diyl)bis(2,3-dimethoxybenzaldehyde)
;
_space_group_IT_number 19
_symmetry_cell_setting orthorhombic
_symmetry_space_group_name_Hall 'P 2ac 2ab'
_symmetry_space_group_name_H-M 'P 21 21 21'
_cell_angle_alpha 90
_cell_angle_beta 90
_cell_angle_gamma 90
_cell_formula_units_Z 8
_cell_length_a 12.5065(9)
_cell_length_b 15.0740(10)
_cell_length_c 28.223(2)
_cell_measurement_reflns_used 4595
_cell_measurement_temperature 141.2
_cell_measurement_theta_max 23.5
_cell_measurement_theta_min 3.3
_cell_volume 5320.7(6)
_computing_cell_refinement 'SAINT (Bruker, 2001)'
_computing_data_collection 'SMART (Bruker, 2001)'
_computing_data_reduction SAINT
_computing_molecular_graphics 'PLEASE PROVIDE'
_computing_publication_material TEXSAN
_computing_structure_refinement 'TEXSAN (Molecular Structure Corporation, 1999)'
_computing_structure_solution 'SIR97 (Altomare <i>et al.</i>,  1999)'
_diffrn_measured_fraction_theta_full 0.9915
_diffrn_measured_fraction_theta_max 0.9915
_diffrn_measurement_device_type 'Bruker SMART 1000'
_diffrn_measurement_method \w
_diffrn_radiation_type 'Mo K\a'
_diffrn_radiation_wavelength 0.7107
_diffrn_reflns_av_R_equivalents 0.025
_diffrn_reflns_limit_h_max 14
_diffrn_reflns_limit_h_min 0
_diffrn_reflns_limit_k_max 17
_diffrn_reflns_limit_k_min 0
_diffrn_reflns_limit_l_max 33
_diffrn_reflns_limit_l_min 0
_diffrn_reflns_number 23940
_diffrn_reflns_theta_full 24.72
_diffrn_reflns_theta_max 24.72
_diffrn_standards_decay_% 0
_diffrn_standards_interval_count 0
_diffrn_standards_interval_time 0
_diffrn_standards_number 0
_exptl_absorpt_coefficient_mu 0.096
_exptl_absorpt_correction_T_max 0.993
_exptl_absorpt_correction_T_min 0.914
_exptl_absorpt_correction_type multi-scan
_exptl_absorpt_process_details '(Blessing, 1995)'
_exptl_crystal_colour green
_exptl_crystal_density_diffrn 1.400
_exptl_crystal_density_method 'not measured'
_exptl_crystal_description slab
_exptl_crystal_F_000 2352.00
_exptl_crystal_size_max 0.24
_exptl_crystal_size_mid 0.18
_exptl_crystal_size_min 0.07
_refine_diff_density_max 0.29
_refine_diff_density_min -0.30
_refine_ls_extinction_method none
_refine_ls_goodness_of_fit_ref 2.161
_refine_ls_hydrogen_treatment mixed
_refine_ls_number_parameters 473
_refine_ls_number_reflns 3491
_refine_ls_R_factor_all 0.0486
_refine_ls_R_factor_gt 0.0486
_refine_ls_shift/su_max 0.0007
_refine_ls_structure_factor_coef F
_refine_ls_weighting_details 'w = 1/[\s^2^(Fo) + 0.00022|Fo|^2^]'
_refine_ls_weighting_scheme calc
_refine_ls_wR_factor_all 0.0527
_refine_ls_wR_factor_ref 0.0527
_reflns_number_gt 3491
_reflns_number_total 5011
_reflns_threshold_expression F^2^>3\s(F^2^)
_cod_data_source_file hb2475.cif
_cod_data_source_block I
_cod_original_cell_volume 5320.8(6)
_cod_database_code 2214689
_cod_database_fobs_code 2214689

loop_
_symmetry_equiv_pos_as_xyz
x,y,z
1/2-x,-y,1/2+z
1/2+x,1/2-y,-z
-x,1/2+y,1/2-z

loop_
_atom_site_type_symbol
_atom_site_label
_atom_site_fract_x
_atom_site_fract_y
_atom_site_fract_z
_atom_site_U_iso_or_equiv
_atom_site_adp_type
_atom_site_calc_flag
_atom_site_occupancy
O O1 0.1497(3) -0.3210(2) 0.19130(10) 0.0510(10) Uani d 1.00
O O2 0.1194(3) -0.1567(2) 0.16320(10) 0.0335(10) Uani d 1.00
O O3 0.0472(4) -0.1003(3) 0.02310(10) 0.077(2) Uani d 1.00
O O4 0.1354(3) 0.3934(2) 0.31150(10) 0.0570(10) Uani d 1.00
O O5 0.1516(3) 0.1158(2) 0.33040(10) 0.0324(9) Uani d 1.00
O O6 0.2436(3) 0.0517(2) 0.40740(10) 0.0430(10) Uani d 1.00
O O7 0.2627(3) 0.3786(2) 0.08470(10) 0.0500(10) Uani d 1.00
O O8 0.3468(3) 0.3176(2) 0.16430(10) 0.0333(10) Uani d 1.00
O O9 0.3531(3) 0.0418(2) 0.18850(10) 0.0590(10) Uani d 1.00
O O10 0.4824(4) 0.5331(3) 0.47710(10) 0.0660(10) Uani d 1.00
O O11 0.3775(3) 0.5875(2) 0.34020(10) 0.0370(10) Uani d 1.00
O O12 0.3409(3) 0.7512(2) 0.31270(10) 0.0510(10) Uani d 1.00
N N1 0.4875(3) 0.4834(3) 0.4009(2) 0.0340(10) Uani d 1.00
N N2 0.4193(3) 0.1729(3) 0.21390(10) 0.0330(10) Uani d 1.00
N N3 0.0788(3) 0.2612(3) 0.28310(10) 0.0300(10) Uani d 1.00
N N4 0.0194(4) -0.0517(3) 0.09820(10) 0.0350(10) Uani d 1.00
C C1 0.5229(4) 0.3959(3) 0.4064(2) 0.0320(10) Uiso d 1.00
C C2 0.5754(4) 0.3684(3) 0.4475(2) 0.0370(10) Uiso d 1.00
C C3 0.6079(4) 0.2809(3) 0.4523(2) 0.0440(10) Uiso d 1.00
C C4 0.5879(4) 0.2174(3) 0.4179(2) 0.0350(10) Uiso d 1.00
C C5 0.6150(4) 0.1261(4) 0.4237(2) 0.0450(10) Uiso d 1.00
C C6 0.5947(4) 0.0663(4) 0.3903(2) 0.0460(10) Uiso d 1.00
C C7 0.5499(4) 0.0913(3) 0.3452(2) 0.0350(10) Uiso d 1.00
C C8 0.5340(4) 0.0315(3) 0.3082(2) 0.0400(10) Uiso d 1.00
C C9 0.4940(4) 0.0579(3) 0.2656(2) 0.0370(10) Uiso d 1.00
C C10 0.4659(4) 0.1460(3) 0.2572(2) 0.0300(10) Uiso d 1.00
C C11 0.4792(4) 0.2093(3) 0.2933(2) 0.0290(10) Uiso d 1.00
C C12 0.4477(4) 0.3005(3) 0.2889(2) 0.0350(10) Uiso d 1.00
C C13 0.4592(4) 0.3589(3) 0.3248(2) 0.0330(10) Uiso d 1.00
C C14 0.5073(4) 0.3355(3) 0.3689(2) 0.0280(10) Uiso d 1.00
C C15 0.5397(4) 0.2457(3) 0.3748(2) 0.0310(10) Uiso d 1.00
C C16 0.5231(4) 0.1836(3) 0.3376(2) 0.0320(10) Uiso d 1.00
C C17 0.4704(4) 0.5460(3) 0.4347(2) 0.0350(10) Uiso d 1.00
C C18 0.4411(4) 0.6363(3) 0.4165(2) 0.0330(10) Uiso d 1.00
C C19 0.4602(4) 0.7072(3) 0.4470(2) 0.0440(10) Uiso d 1.00
C C20 0.4406(5) 0.7924(4) 0.4327(2) 0.051(2) Uiso d 1.00
C C21 0.4011(4) 0.8114(4) 0.3881(2) 0.0450(10) Uiso d 1.00
C C22 0.3791(4) 0.7425(4) 0.3574(2) 0.0390(10) Uiso d 1.00
C C23 0.3985(4) 0.6547(3) 0.3718(2) 0.0310(10) Uiso d 1.00
C C24 0.2656(5) 0.5666(4) 0.3378(2) 0.054(2) Uani d 1.00
C C25 0.3139(5) 0.8375(4) 0.2961(2) 0.065(2) Uani d 1.00
C C26 0.3647(4) 0.1219(3) 0.1828(2) 0.0340(10) Uiso d 1.00
C C27 0.3196(4) 0.1662(3) 0.1390(2) 0.0320(10) Uiso d 1.00
C C28 0.2814(4) 0.1075(3) 0.1042(2) 0.0380(10) Uiso d 1.00
C C29 0.2360(4) 0.1399(3) 0.0634(2) 0.0420(10) Uiso d 1.00
C C30 0.2268(4) 0.2297(3) 0.0551(2) 0.0420(10) Uiso d 1.00
C C31 0.2651(4) 0.2891(3) 0.0890(2) 0.0400(10) Uiso d 1.00
C C32 0.3103(4) 0.2562(3) 0.1311(2) 0.0320(10) Uiso d 1.00
C C33 0.2590(4) 0.3556(3) 0.1908(2) 0.047(2) Uani d 1.00
C C34 0.1973(4) 0.4145(4) 0.0483(2) 0.052(2) Uani d 1.00
C C35 0.0323(4) 0.2886(3) 0.2398(2) 0.0310(10) Uiso d 1.00
C C36 0.0046(4) 0.3761(3) 0.2310(2) 0.0360(10) Uiso d 1.00
C C37 -0.0330(4) 0.4011(3) 0.1870(2) 0.0370(10) Uiso d 1.00
C C38 -0.0470(4) 0.3411(3) 0.1501(2) 0.0340(10) Uiso d 1.00
C C39 -0.0869(4) 0.3666(3) 0.1044(2) 0.0400(10) Uiso d 1.00
C C40 -0.1005(4) 0.3069(3) 0.0701(2) 0.0380(10) Uiso d 1.00
C C41 -0.0720(4) 0.2155(3) 0.0767(2) 0.0360(10) Uiso d 1.00
C C42 -0.0829(4) 0.1524(3) 0.0411(2) 0.0400(10) Uiso d 1.00
C C43 -0.0519(4) 0.0656(3) 0.0468(2) 0.0390(10) Uiso d 1.00
C C44 -0.0105(4) 0.0371(3) 0.0901(2) 0.0320(10) Uiso d 1.00
C C45 -0.0010(4) 0.0974(3) 0.1281(2) 0.0280(10) Uiso d 1.00
C C46 0.0395(4) 0.0738(3) 0.1738(2) 0.0340(10) Uiso d 1.00
C C47 0.0487(4) 0.1326(3) 0.2093(2) 0.0340(10) Uiso d 1.00
C C48 0.0189(4) 0.2238(3) 0.2037(2) 0.0290(10) Uiso d 1.00
C C49 -0.0200(4) 0.2510(3) 0.1587(2) 0.0280(10) Uiso d 1.00
C C50 -0.0306(4) 0.1878(3) 0.1212(2) 0.0280(10) Uiso d 1.00
C C51 0.1290(4) 0.3131(3) 0.3153(2) 0.0340(10) Uiso d 1.00
C C52 0.1779(4) 0.2675(3) 0.3578(2) 0.0310(10) Uiso d 1.00
C C53 0.2180(4) 0.3227(3) 0.3934(2) 0.0390(10) Uiso d 1.00
C C54 0.2678(4) 0.2896(3) 0.4324(2) 0.0380(10) Uiso d 1.00
C C55 0.2798(4) 0.1990(3) 0.4387(2) 0.0400(10) Uiso d 1.00
C C56 0.2395(4) 0.1418(3) 0.4049(2) 0.0360(10) Uiso d 1.00
C C57 0.1883(4) 0.1765(3) 0.3639(2) 0.0310(10) Uiso d 1.00
C C58 0.2379(4) 0.0788(3) 0.3031(2) 0.044(2) Uani d 1.00
C C59 0.2925(5) 0.0143(4) 0.4484(2) 0.056(2) Uani d 1.00
C C60 0.0461(4) -0.1147(4) 0.0659(2) 0.0400(10) Uiso d 1.00
C C61 0.0686(4) -0.2063(3) 0.0849(2) 0.0350(10) Uiso d 1.00
C C62 0.0519(4) -0.2768(3) 0.0538(2) 0.0420(10) Uiso d 1.00
C C63 0.0648(5) -0.3622(4) 0.0687(2) 0.049(2) Uiso d 1.00
C C64 0.0973(4) -0.3808(3) 0.1144(2) 0.0450(10) Uiso d 1.00
C C65 0.1173(4) -0.3115(3) 0.1455(2) 0.0360(10) Uiso d 1.00
C C66 0.1015(4) -0.2243(3) 0.1306(2) 0.0320(10) Uiso d 1.00
C C67 0.2306(5) -0.1351(4) 0.1675(2) 0.050(2) Uani d 1.00
C C68 0.1803(5) -0.4063(4) 0.2073(2) 0.064(2) Uani d 1.00
H H1 0.3892 0.8711 0.3787 0.0543 Uiso calc 1.00
H H2 0.4870 0.6963 0.4779 0.0529 Uiso calc 1.00
H H3 0.4545 0.8398 0.4540 0.0615 Uiso calc 1.00
H H4 0.5890 0.4096 0.4722 0.0440 Uiso calc 1.00
H H5 0.6451 0.2639 0.4801 0.0524 Uiso calc 1.00
H H6 0.6484 0.1076 0.4523 0.0542 Uiso calc 1.00
H H7 0.6101 0.0056 0.3963 0.0552 Uiso calc 1.00
H H8 0.5515 -0.0293 0.3129 0.0483 Uiso calc 1.00
H H9 0.4850 0.0154 0.2410 0.0439 Uiso calc 1.00
H H10 0.4179 0.3204 0.2598 0.0420 Uiso calc 1.00
H H11 0.4344 0.4179 0.3206 0.0400 Uiso calc 1.00
H H12 0.2870 0.0453 0.1090 0.0456 Uiso calc 1.00
H H13 0.2104 0.0993 0.0402 0.0501 Uiso calc 1.00
H H14 0.1947 0.2508 0.0268 0.0505 Uiso calc 1.00
H H15 0.0115 0.4191 0.2554 0.0433 Uiso calc 1.00
H H16 -0.0500 0.4618 0.1817 0.0438 Uiso calc 1.00
H H17 -0.1039 0.4271 0.0985 0.0476 Uiso calc 1.00
H H18 -0.1297 0.3253 0.0406 0.0459 Uiso calc 1.00
H H19 -0.1131 0.1699 0.0116 0.0476 Uiso calc 1.00
H H20 -0.0585 0.0250 0.0212 0.0469 Uiso calc 1.00
H H21 0.0606 0.0141 0.1792 0.0407 Uiso calc 1.00
H H22 0.0758 0.1131 0.2390 0.0408 Uiso calc 1.00
H H23 0.0314 -0.2653 0.0220 0.0503 Uiso calc 1.00
H H24 0.0512 -0.4096 0.0473 0.0586 Uiso calc 1.00
H H25 0.1060 -0.4405 0.1244 0.0546 Uiso calc 1.00
H H26 0.2103 0.3851 0.3902 0.0463 Uiso calc 1.00
H H27 0.2947 0.3292 0.4557 0.0455 Uiso calc 1.00
H H28 0.3152 0.1765 0.4659 0.0477 Uiso calc 1.00
H H29 0.2269 0.6177 0.3280 0.0652 Uiso calc 1.00
H H30 0.2547 0.5201 0.3156 0.0652 Uiso calc 1.00
H H31 0.2412 0.5484 0.3681 0.0652 Uiso calc 1.00
H H32 0.3755 0.8744 0.2972 0.0782 Uiso calc 1.00
H H33 0.2886 0.8338 0.2645 0.0782 Uiso calc 1.00
H H34 0.2597 0.8620 0.3158 0.0782 Uiso calc 1.00
H H35 0.2691 -0.1860 0.1777 0.0594 Uiso calc 1.00
H H36 0.2573 -0.1162 0.1376 0.0594 Uiso calc 1.00
H H37 0.2393 -0.0888 0.1900 0.0594 Uiso calc 1.00
H H38 0.1216 -0.4460 0.2041 0.0765 Uiso calc 1.00
H H39 0.2387 -0.4272 0.1889 0.0765 Uiso calc 1.00
H H40 0.2009 -0.4031 0.2397 0.0765 Uiso calc 1.00
H H41 0.2861 0.3967 0.2133 0.0560 Uiso calc 1.00
H H42 0.2120 0.3854 0.1696 0.0560 Uiso calc 1.00
H H43 0.2213 0.3098 0.2067 0.0560 Uiso calc 1.00
H H44 0.2855 0.0480 0.3236 0.0527 Uiso calc 1.00
H H45 0.2100 0.0388 0.2803 0.0527 Uiso calc 1.00
H H46 0.2754 0.1252 0.2875 0.0527 Uiso calc 1.00
H H47 0.2023 0.4774 0.0488 0.0620 Uiso calc 1.00
H H48 0.2207 0.3930 0.0184 0.0620 Uiso calc 1.00
H H49 0.1252 0.3973 0.0534 0.0620 Uiso calc 1.00
H H50 0.2535 0.0315 0.4758 0.0668 Uiso calc 1.00
H H51 0.2926 -0.0486 0.4459 0.0668 Uiso calc 1.00
H H52 0.3640 0.0350 0.4509 0.0668 Uiso calc 1.00
H H53 0.473(4) 0.501(3) 0.369(2) 0.040(10) Uiso d 1.00
H H54 0.427(4) 0.234(3) 0.2060(10) 0.040(10) Uiso d 1.00
H H55 0.074(5) 0.200(4) 0.290(2) 0.04(2) Uiso d 1.00
H H56 0.021(4) -0.070(3) 0.130(2) 0.040(10) Uiso d 1.00

loop_
_atom_site_aniso_label
_atom_site_aniso_U_11
_atom_site_aniso_U_22
_atom_site_aniso_U_33
_atom_site_aniso_U_12
_atom_site_aniso_U_13
_atom_site_aniso_U_23
O1 0.071(3) 0.038(2) 0.042(2) 0.014(2) 0.003(2) 0.005(2)
O2 0.036(2) 0.030(2) 0.034(2) -0.002(2) -0.002(2) -0.004(2)
O3 0.134(4) 0.066(3) 0.031(2) 0.042(3) 0.016(2) 0.004(2)
O4 0.075(3) 0.028(2) 0.066(3) -0.006(2) -0.024(2) 0.002(2)
O5 0.037(2) 0.029(2) 0.031(2) -0.001(2) 0.002(2) -0.0050(10)
O6 0.060(3) 0.032(2) 0.039(2) -0.001(2) -0.009(2) 0.005(2)
O7 0.057(3) 0.037(2) 0.056(2) -0.001(2) -0.019(2) 0.007(2)
O8 0.029(2) 0.031(2) 0.039(2) -0.003(2) 0.000(2) -0.009(2)
O9 0.081(3) 0.031(2) 0.065(3) -0.014(2) -0.025(2) 0.004(2)
O10 0.109(4) 0.060(2) 0.028(2) 0.023(3) 0.004(2) -0.002(2)
O11 0.038(2) 0.035(2) 0.036(2) -0.003(2) -0.003(2) -0.005(2)
O12 0.069(3) 0.042(2) 0.043(2) 0.014(2) -0.004(2) 0.006(2)
N1 0.045(3) 0.029(2) 0.028(2) 0.002(2) 0.000(2) -0.005(2)
N2 0.040(3) 0.024(3) 0.035(3) -0.004(2) 0.001(2) -0.002(2)
N3 0.038(3) 0.025(2) 0.028(2) -0.001(2) 0.002(2) -0.002(2)
N4 0.051(3) 0.029(2) 0.026(2) -0.003(2) 0.002(2) -0.001(2)
C24 0.053(4) 0.045(3) 0.065(4) -0.008(3) -0.017(3) -0.003(3)
C25 0.081(5) 0.057(4) 0.058(4) 0.025(4) 0.007(4) 0.015(3)
C33 0.039(3) 0.040(3) 0.060(4) 0.001(3) 0.005(3) -0.011(3)
C34 0.052(4) 0.050(4) 0.053(4) 0.011(3) -0.002(3) 0.004(3)
C58 0.037(3) 0.041(3) 0.054(3) 0.005(3) 0.011(3) -0.010(3)
C59 0.073(5) 0.044(4) 0.050(3) 0.005(3) -0.007(3) 0.005(3)
C67 0.044(4) 0.048(3) 0.056(4) -0.007(3) -0.008(3) -0.009(3)
C68 0.078(5) 0.046(4) 0.067(4) 0.019(4) 0.009(4) 0.017(3)

loop_
_atom_type_symbol
_atom_type_description
_atom_type_scat_dispersion_real
_atom_type_scat_dispersion_imag
_atom_type_scat_source
C C 0.003 0.002
;International Tables for Crystallography
(1992, Vol. C, Tables 4.2.6.8 and 6.1.1.1)
;
H H 0.000 0.000
;International Tables for Crystallography
(1992, Vol. C, Table 6.1.1.2)
;
N N 0.006 0.003
;International Tables for Crystallography
(1992, Vol. C, Tables 4.2.6.8 and 6.1.1.1)
;
O O 0.011 0.006
;International Tables for Crystallography
(1992, Vol. C, Tables 4.2.6.8 and 6.1.1.1)
;

loop_
_geom_angle_atom_site_label_1
_geom_angle_atom_site_label_2
_geom_angle_atom_site_label_3
_geom_angle
_geom_angle_publ_flag
C65 O1 C68 118.6(4) ?
C66 O2 C67 112.2(4) ?
C57 O5 C58 111.7(4) ?
C56 O6 C59 116.9(4) ?
C31 O7 C34 117.3(4) ?
C32 O8 C33 111.2(4) ?
C23 O11 C24 112.2(4) ?
C22 O12 C25 118.5(4) ?
C1 N1 C17 128.8(4) ?
C10 N2 C26 127.3(4) ?
C35 N3 C51 127.0(4) ?
C44 N4 C60 128.4(4) ?
N1 C1 C2 121.4(4) ?
N1 C1 C14 118.8(4) ?
C2 C1 C14 119.8(4) ?
C1 C2 C3 120.1(5) ?
C2 C3 C4 122.4(5) ?
C3 C4 C5 122.9(5) ?
C3 C4 C15 117.9(5) ?
C5 C4 C15 119.3(4) ?
C4 C5 C6 121.8(5) ?
C5 C6 C7 121.6(5) ?
C6 C7 C8 123.2(5) ?
C6 C7 C16 118.1(4) ?
C8 C7 C16 118.7(4) ?
C7 C8 C9 121.6(5) ?
C8 C9 C10 121.3(5) ?
N2 C10 C9 121.6(4) ?
N2 C10 C11 118.7(4) ?
C9 C10 C11 119.6(4) ?
C10 C11 C12 123.6(4) ?
C10 C11 C16 119.9(4) ?
C12 C11 C16 116.4(4) ?
C11 C12 C13 121.9(4) ?
C12 C13 C14 122.6(4) ?
C1 C14 C13 123.6(4) ?
C1 C14 C15 119.2(4) ?
C13 C14 C15 117.2(4) ?
C4 C15 C14 120.4(4) ?
C4 C15 C16 119.6(4) ?
C14 C15 C16 120.0(4) ?
C7 C16 C11 118.8(4) ?
C7 C16 C15 119.4(4) ?
C11 C16 C15 121.7(4) ?
O10 C17 N1 123.9(5) ?
O10 C17 C18 120.7(5) ?
N1 C17 C18 115.4(4) ?
C17 C18 C19 116.3(4) ?
C17 C18 C23 125.6(4) ?
C19 C18 C23 118.1(5) ?
C18 C19 C20 120.5(5) ?
C19 C20 C21 121.8(5) ?
C20 C21 C22 119.2(5) ?
O12 C22 C21 125.5(5) ?
O12 C22 C23 114.9(5) ?
C21 C22 C23 119.5(5) ?
O11 C23 C18 120.7(4) ?
O11 C23 C22 118.3(4) ?
C18 C23 C22 120.9(5) ?
O9 C26 N2 122.3(5) ?
O9 C26 C27 119.9(5) ?
N2 C26 C27 117.8(4) ?
C26 C27 C28 114.7(4) ?
C26 C27 C32 126.7(5) ?
C28 C27 C32 118.6(5) ?
C27 C28 C29 120.2(5) ?
C28 C29 C30 121.6(5) ?
C29 C30 C31 119.1(5) ?
O7 C31 C30 124.8(5) ?
O7 C31 C32 115.8(5) ?
C30 C31 C32 119.4(5) ?
O8 C32 C27 121.1(4) ?
O8 C32 C31 117.8(4) ?
C27 C32 C31 121.1(5) ?
N3 C35 C36 122.4(4) ?
N3 C35 C48 117.8(4) ?
C36 C35 C48 119.7(4) ?
C35 C36 C37 120.5(5) ?
C36 C37 C38 122.6(5) ?
C37 C38 C39 122.9(4) ?
C37 C38 C49 117.6(4) ?
C39 C38 C49 119.5(4) ?
C38 C39 C40 121.1(5) ?
C39 C40 C41 121.4(5) ?
C40 C41 C42 122.6(5) ?
C40 C41 C50 119.2(4) ?
C42 C41 C50 118.2(4) ?
C41 C42 C43 122.6(5) ?
C42 C43 C44 120.0(5) ?
N4 C44 C43 122.2(4) ?
N4 C44 C45 117.9(4) ?
C43 C44 C45 119.9(4) ?
C44 C45 C46 123.7(4) ?
C44 C45 C50 119.4(4) ?
C46 C45 C50 116.9(4) ?
C45 C46 C47 122.7(4) ?
C46 C47 C48 121.8(4) ?
C35 C48 C47 123.2(4) ?
C35 C48 C49 118.9(4) ?
C47 C48 C49 117.8(4) ?
C38 C49 C48 120.7(4) ?
C38 C49 C50 119.2(4) ?
C48 C49 C50 120.0(4) ?
C41 C50 C45 119.7(4) ?
C41 C50 C49 119.5(4) ?
C45 C50 C49 120.8(4) ?
O4 C51 N3 123.2(5) ?
O4 C51 C52 119.6(5) ?
N3 C51 C52 117.2(4) ?
C51 C52 C53 116.4(4) ?
C51 C52 C57 125.8(5) ?
C53 C52 C57 117.8(4) ?
C52 C53 C54 121.8(5) ?
C53 C54 C55 120.9(5) ?
C54 C55 C56 119.2(5) ?
O6 C56 C55 125.0(5) ?
O6 C56 C57 115.3(4) ?
C55 C56 C57 119.7(5) ?
O5 C57 C52 122.3(4) ?
O5 C57 C56 117.3(4) ?
C52 C57 C56 120.5(4) ?
O3 C60 N4 122.6(5) ?
O3 C60 C61 120.6(5) ?
N4 C60 C61 116.7(4) ?
C60 C61 C62 116.6(4) ?
C60 C61 C66 124.6(5) ?
C62 C61 C66 118.8(5) ?
C61 C62 C63 120.6(5) ?
C62 C63 C64 121.0(5) ?
C63 C64 C65 119.4(5) ?
O1 C65 C64 125.1(5) ?
O1 C65 C66 115.2(4) ?
C64 C65 C66 119.6(5) ?
O2 C66 C61 121.4(4) ?
O2 C66 C65 118.0(4) ?
C61 C66 C65 120.6(5) ?
C1 N1 H53 119(2) no
C17 N1 H53 111(2) no
C10 N2 H54 117(2) no
C26 N2 H54 114(2) no
C35 N3 H55 114(3) no
C51 N3 H55 119(3) no
C44 N4 H56 116(2) no
C60 N4 H56 115(3) no
C1 C2 H4 119.949 no
C3 C2 H4 119.940 no
C2 C3 H5 118.796 no
C4 C3 H5 118.790 no
C4 C5 H6 119.115 no
C6 C5 H6 119.117 no
C5 C6 H7 119.191 no
C7 C6 H7 119.187 no
C7 C8 H8 119.189 no
C9 C8 H8 119.193 no
C8 C9 H9 119.327 no
C10 C9 H9 119.330 no
C11 C12 H10 119.031 no
C13 C12 H10 119.040 no
C12 C13 H11 118.676 no
C14 C13 H11 118.679 no
C18 C19 H2 119.750 no
C20 C19 H2 119.755 no
C19 C20 H3 119.120 no
C21 C20 H3 119.112 no
C20 C21 H1 120.424 no
C22 C21 H1 120.419 no
O11 C24 H29 109.457 no
O11 C24 H30 109.465 no
O11 C24 H31 109.467 no
H29 C24 H30 109.476 no
H29 C24 H31 109.477 no
H30 C24 H31 109.486 no
O12 C25 H32 109.478 no
O12 C25 H33 109.478 no
O12 C25 H34 109.472 no
H32 C25 H33 109.475 no
H32 C25 H34 109.465 no
H33 C25 H34 109.460 no
C27 C28 H12 119.915 no
C29 C28 H12 119.924 no
C28 C29 H13 119.199 no
C30 C29 H13 119.191 no
C29 C30 H14 120.437 no
C31 C30 H14 120.427 no
O8 C33 H41 109.476 no
O8 C33 H42 109.466 no
O8 C33 H43 109.470 no
H41 C33 H42 109.473 no
H41 C33 H43 109.479 no
H42 C33 H43 109.464 no
O7 C34 H47 109.474 no
O7 C34 H48 109.468 no
O7 C34 H49 109.471 no
H47 C34 H48 109.472 no
H47 C34 H49 109.474 no
H48 C34 H49 109.468 no
C35 C36 H15 119.766 no
C37 C36 H15 119.759 no
C36 C37 H16 118.701 no
C38 C37 H16 118.703 no
C38 C39 H17 119.453 no
C40 C39 H17 119.455 no
C39 C40 H18 119.272 no
C41 C40 H18 119.285 no
C41 C42 H19 118.690 no
C43 C42 H19 118.680 no
C42 C43 H20 119.993 no
C44 C43 H20 119.988 no
C45 C46 H21 118.664 no
C47 C46 H21 118.660 no
C46 C47 H22 119.110 no
C48 C47 H22 119.111 no
C52 C53 H26 119.085 no
C54 C53 H26 119.065 no
C53 C54 H27 119.532 no
C55 C54 H27 119.532 no
C54 C55 H28 120.381 no
C56 C55 H28 120.392 no
O5 C58 H44 109.471 no
O5 C58 H45 109.473 no
O5 C58 H46 109.466 no
H44 C58 H45 109.476 no
H44 C58 H46 109.469 no
H45 C58 H46 109.472 no
O6 C59 H50 109.474 no
O6 C59 H51 109.470 no
O6 C59 H52 109.470 no
H50 C59 H51 109.471 no
H50 C59 H52 109.472 no
H51 C59 H52 109.469 no
C61 C62 H23 119.719 no
C63 C62 H23 119.715 no
C62 C63 H24 119.521 no
C64 C63 H24 119.516 no
C63 C64 H25 120.297 no
C65 C64 H25 120.306 no
O2 C67 H35 109.469 no
O2 C67 H36 109.468 no
O2 C67 H37 109.468 no
H35 C67 H36 109.475 no
H35 C67 H37 109.474 no
H36 C67 H37 109.474 no
O1 C68 H38 109.465 no
O1 C68 H39 109.467 no
O1 C68 H40 109.473 no
H38 C68 H39 109.468 no
H38 C68 H40 109.475 no
H39 C68 H40 109.479 no

loop_
_geom_bond_atom_site_label_1
_geom_bond_atom_site_label_2
_geom_bond_distance
_geom_bond_publ_flag
O1 C65 1.363(5) no
O1 C68 1.417(6) no
O2 C66 1.391(6) no
O2 C67 1.434(6) no
O3 C60 1.228(6) no
O4 C51 1.217(6) no
O5 C57 1.393(5) no
O5 C58 1.438(5) no
O6 C56 1.361(6) no
O6 C59 1.426(6) no
O7 C31 1.355(6) no
O7 C34 1.419(6) no
O8 C32 1.393(5) no
O8 C33 1.446(6) no
O9 C26 1.225(6) no
O10 C17 1.222(5) no
O11 C23 1.375(5) no
O11 C24 1.436(6) no
O12 C22 1.357(6) no
O12 C25 1.422(6) no
N1 C1 1.401(6) no
N1 C17 1.358(6) no
N2 C10 1.413(6) no
N2 C26 1.354(6) no
N3 C35 1.413(6) no
N3 C51 1.354(6) no
N4 C44 1.408(6) no
N4 C60 1.359(6) no
C1 C2 1.396(6) no
C1 C14 1.409(6) no
C2 C3 1.385(7) no
C3 C4 1.386(7) no
C4 C5 1.427(7) no
C4 C15 1.422(6) no
C5 C6 1.330(7) no
C6 C7 1.441(7) no
C7 C8 1.392(6) no
C7 C16 1.447(7) no
C8 C9 1.364(6) no
C9 C10 1.395(7) no
C10 C11 1.405(6) no
C11 C12 1.436(7) no
C11 C16 1.420(6) no
C12 C13 1.351(6) no
C13 C14 1.427(6) no
C14 C15 1.422(7) no
C15 C16 1.423(6) no
C17 C18 1.500(6) no
C18 C19 1.393(7) no
C18 C23 1.398(6) no
C19 C20 1.368(7) no
C20 C21 1.383(7) no
C21 C22 1.380(7) no
C22 C23 1.404(7) no
C26 C27 1.514(6) no
C27 C28 1.405(6) no
C27 C32 1.380(6) no
C28 C29 1.375(7) no
C29 C30 1.379(7) no
C30 C31 1.394(7) no
C31 C32 1.407(7) no
C35 C36 1.386(7) no
C35 C48 1.423(6) no
C36 C37 1.380(6) no
C37 C38 1.391(6) no
C38 C39 1.435(6) no
C38 C49 1.421(6) no
C39 C40 1.334(7) no
C40 C41 1.435(7) no
C41 C42 1.391(7) no
C41 C50 1.423(6) no
C42 C43 1.374(7) no
C43 C44 1.397(6) no
C44 C45 1.410(6) no
C45 C46 1.431(6) no
C45 C50 1.425(6) no
C46 C47 1.344(6) no
C47 C48 1.434(7) no
C48 C49 1.420(6) no
C49 C50 1.430(6) no
C51 C52 1.514(6) no
C52 C53 1.396(7) no
C52 C57 1.388(7) no
C53 C54 1.361(7) no
C54 C55 1.384(7) no
C55 C56 1.382(7) no
C56 C57 1.421(6) no
C60 C61 1.506(7) no
C61 C62 1.394(6) no
C61 C66 1.382(6) no
C62 C63 1.364(7) no
C63 C64 1.380(7) no
C64 C65 1.387(7) no
C65 C66 1.394(7) no
N1 H53 0.93(5) no
N2 H54 0.87(4) no
N3 H55 0.91(6) no
N4 H56 0.95(5) no
C2 H4 0.950 no
C3 H5 0.950 no
C5 H6 0.950 no
C6 H7 0.950 no
C8 H8 0.950 no
C9 H9 0.950 no
C12 H10 0.950 no
C13 H11 0.950 no
C19 H2 0.950 no
C20 H3 0.950 no
C21 H1 0.950 no
C24 H29 0.950 no
C24 H30 0.950 no
C24 H31 0.950 no
C25 H32 0.950 no
C25 H33 0.950 no
C25 H34 0.950 no
C28 H12 0.950 no
C29 H13 0.950 no
C30 H14 0.950 no
C33 H41 0.950 no
C33 H42 0.950 no
C33 H43 0.950 no
C34 H47 0.950 no
C34 H48 0.950 no
C34 H49 0.950 no
C36 H15 0.950 no
C37 H16 0.950 no
C39 H17 0.950 no
C40 H18 0.950 no
C42 H19 0.950 no
C43 H20 0.950 no
C46 H21 0.950 no
C47 H22 0.950 no
C53 H26 0.950 no
C54 H27 0.950 no
C55 H28 0.950 no
C58 H44 0.950 no
C58 H45 0.950 no
C58 H46 0.950 no
C59 H50 0.950 no
C59 H51 0.950 no
C59 H52 0.950 no
C62 H23 0.950 no
C63 H24 0.950 no
C64 H25 0.950 no
C67 H35 0.950 no
C67 H36 0.950 no
C67 H37 0.950 no
C68 H38 0.950 no
C68 H39 0.950 no
C68 H40 0.950 no

loop_
_geom_contact_atom_site_label_1
_geom_contact_atom_site_label_2
_geom_contact_distance
_geom_contact_site_symmetry_2
O1 N3 3.198(6) 4_545
O1 C35 3.419(6) 4_545
O2 N3 3.159(5) 4_545
O2 C51 3.198(6) 4_545
O2 O4 3.351(5) 4_545
O2 C36 3.401(6) 4_545
O2 C35 3.431(6) 4_545
O3 C59 3.185(7) 2_554
O3 C5 3.483(7) 2_554
O3 C55 3.546(6) 2_554
O4 C24 3.166(7) .
O4 N4 3.305(6) 4_555
O4 C46 3.514(6) 4_555
O5 C64 3.482(6) 4_555
O5 C37 3.593(6) 4_545
O6 C39 3.425(6) 4_545
O7 C6 3.419(6) 4_655
O8 C21 3.484(6) 4_645
O9 C67 3.132(6) .
O9 N1 3.334(6) 4_645
O9 O11 3.533(6) 4_645
O9 C58 3.586(6) .
O10 C34 3.118(7) 2_565
O11 N2 3.233(5) 4_655
O11 C26 3.330(6) 4_655
O11 C9 3.420(6) 4_655
O11 C10 3.490(6) 4_655
O12 N2 3.310(6) 4_655
O12 C10 3.499(6) 4_655
N1 C28 3.446(7) 4_655
N2 C23 3.335(6) 4_645
N2 C22 3.393(7) 4_645
N3 C66 3.328(6) 4_555
N3 C65 3.360(6) 4_555
N4 C53 3.529(7) 4_545
C3 C62 3.494(7) 2_555
C9 C58 3.388(7) .
C10 C58 3.291(7) .
C14 C67 3.463(7) 4_655
C14 C54 3.559(7) .
C15 C67 3.591(7) 4_655
C17 C28 3.420(7) 4_655
C18 C27 3.408(7) 4_655
C18 C28 3.546(7) 4_655
C23 C26 3.375(7) 4_655
C23 C27 3.542(7) 4_655
C24 C45 3.478(8) 4_555
C28 C45 3.599(7) .
C29 C44 3.533(7) .
C29 C45 3.540(7) .
C33 C35 3.313(7) .
C33 C36 3.393(7) .
C51 C66 3.311(7) 4_555
C52 C61 3.505(7) 4_555
C52 C66 3.512(7) 4_555

loop_
_geom_hbond_atom_site_label_D
_geom_hbond_atom_site_label_H
_geom_hbond_atom_site_label_A
_geom_hbond_distance_DH
_geom_hbond_distance_HA
_geom_hbond_distance_DA
_geom_hbond_angle_DHA
_geom_hbond_publ_flag
N1 H53 O11 0.96(6) 1.95(5) 2.700(6) 134(4) y
N2 H54 O8 0.95(4) 2.00(4) 2.746(5) 134(4) y
N3 H55 O5 0.95(6) 1.96(6) 2.723(5) 136(5) y
N4 H56 O2 0.94(6) 2.03(5) 2.727(5) 130(4) y

loop_
_geom_torsion_atom_site_label_1
_geom_torsion_atom_site_label_2
_geom_torsion_atom_site_label_3
_geom_torsion_atom_site_label_4
_geom_torsion
_geom_torsion_publ_flag
O1 C65 C64 C63 -180.0(5) no
O1 C65 C66 O2 -0.3(7) no
O1 C65 C66 C61 180.0(4) no
O2 C66 C61 C60 -1.7(8) no
O2 C66 C61 C62 -180.0(4) no
O2 C66 C65 C64 178.2(4) no
O3 C60 N4 C44 -0.1(9) no
O3 C60 C61 C62 -22.6(8) no
O3 C60 C61 C66 159.1(6) no
O4 C51 N3 C35 3.8(8) no
O4 C51 C52 C53 6.9(7) no
O4 C51 C52 C57 -171.6(5) no
O5 C57 C52 C51 -1.1(7) no
O5 C57 C52 C53 -179.6(4) no
O5 C57 C56 O6 -2.1(6) no
O5 C57 C56 C55 178.4(4) no
O6 C56 C55 C54 -178.3(5) no
O6 C56 C57 C52 179.1(4) no
O7 C31 C30 C29 178.6(5) no
O7 C31 C32 O8 0.8(7) no
O7 C31 C32 C27 -178.3(4) no
O8 C32 C27 C26 2.1(8) no
O8 C32 C27 C28 -180.0(4) no
O8 C32 C31 C30 -179.4(4) no
O9 C26 N2 C10 -3.0(8) no
O9 C26 C27 C28 -9.5(7) no
O9 C26 C27 C32 168.5(5) no
O10 C17 N1 C1 -1.6(9) no
O10 C17 C18 C19 18.9(7) no
O10 C17 C18 C23 -162.2(5) no
O11 C23 C18 C17 1.5(7) no
O11 C23 C18 C19 -179.7(4) no
O11 C23 C22 O12 -0.2(7) no
O11 C23 C22 C21 -178.9(5) no
O12 C22 C21 C20 -179.5(5) no
O12 C22 C23 C18 178.0(4) no
N1 C1 C2 C3 178.8(5) no
N1 C1 C14 C13 1.5(8) no
N1 C1 C14 C15 -177.9(4) no
N1 C17 C18 C19 -157.8(5) no
N1 C17 C18 C23 21.0(7) no
N2 C10 C9 C8 -176.7(5) no
N2 C10 C11 C12 0.2(7) no
N2 C10 C11 C16 178.3(4) no
N2 C26 C27 C28 168.9(4) no
N2 C26 C27 C32 -13.1(7) no
N3 C35 C36 C37 175.0(5) no
N3 C35 C48 C47 1.0(7) no
N3 C35 C48 C49 -175.2(4) no
N3 C51 C52 C53 -172.6(4) no
N3 C51 C52 C57 8.9(7) no
N4 C44 C43 C42 178.0(5) no
N4 C44 C45 C46 1.4(7) no
N4 C44 C45 C50 -179.9(4) no
N4 C60 C61 C62 153.9(5) no
N4 C60 C61 C66 -24.4(8) no
C1 N1 C17 C18 175.0(5) no
C1 C2 C3 C4 -1.6(8) no
C1 C14 C13 C12 178.1(5) no
C1 C14 C15 C4 -0.4(7) no
C1 C14 C15 C16 179.1(4) no
C2 C1 N1 C17 -19.0(8) no
C2 C1 C14 C13 -176.8(4) no
C2 C1 C14 C15 3.8(7) no
C2 C3 C4 C5 -176.0(5) no
C2 C3 C4 C15 5.0(8) no
C3 C2 C1 C14 -2.9(7) no
C3 C4 C5 C6 179.8(5) no
C3 C4 C15 C14 -3.9(7) no
C3 C4 C15 C16 176.6(5) no
C4 C5 C6 C7 3.7(9) no
C4 C15 C14 C13 -179.8(4) no
C4 C15 C16 C7 3.5(7) no
C4 C15 C16 C11 -177.5(4) no
C5 C4 C15 C14 177.0(5) no
C5 C4 C15 C16 -2.4(7) no
C5 C6 C7 C8 175.7(5) no
C5 C6 C7 C16 -2.5(8) no
C6 C5 C4 C15 -1.2(8) no
C6 C7 C8 C9 -178.3(5) no
C6 C7 C16 C11 179.8(5) no
C6 C7 C16 C15 -1.2(7) no
C7 C8 C9 C10 -0.8(8) no
C7 C16 C11 C10 -2.1(7) no
C7 C16 C11 C12 176.1(4) no
C7 C16 C15 C14 -175.9(4) no
C8 C7 C16 C11 1.5(7) no
C8 C7 C16 C15 -179.5(5) no
C8 C9 C10 C11 0.2(8) no
C9 C8 C7 C16 -0.1(8) no
C9 C10 N2 C26 23.2(7) no
C9 C10 C11 C12 -176.8(5) no
C9 C10 C11 C16 1.3(7) no
C10 N2 C26 C27 178.6(4) no
C10 C11 C12 C13 178.2(5) no
C10 C11 C16 C15 178.9(4) no
C11 C10 N2 C26 -153.7(5) no
C11 C12 C13 C14 2.7(8) no
C11 C16 C15 C14 3.1(7) no
C12 C11 C16 C15 -2.9(7) no
C12 C13 C14 C15 -2.5(7) no
C13 C12 C11 C16 0.1(7) no
C13 C14 C15 C16 -0.3(7) no
C14 C1 N1 C17 162.7(5) no
C17 C18 C19 C20 177.0(5) no
C17 C18 C23 C22 -176.6(5) no
C18 C19 C20 C21 0.3(9) no
C18 C23 O11 C24 102.9(5) no
C18 C23 C22 C21 -0.8(8) no
C19 C18 C23 C22 2.2(7) no
C19 C20 C21 C22 1.1(9) no
C20 C19 C18 C23 -1.9(8) no
C20 C21 C22 C23 -0.9(8) no
C21 C22 O12 C25 -4.4(8) no
C22 C23 O11 C24 -79.0(5) no
C23 C22 O12 C25 176.9(5) no
C26 C27 C28 C29 178.3(4) no
C26 C27 C32 C31 -178.9(5) no
C27 C28 C29 C30 0.1(8) no
C27 C32 O8 C33 -103.3(5) no
C27 C32 C31 C30 1.5(8) no
C28 C27 C32 C31 -0.9(7) no
C28 C29 C30 C31 0.5(8) no
C29 C28 C27 C32 0.1(8) no
C29 C30 C31 C32 -1.3(8) no
C30 C31 O7 C34 13.9(7) no
C31 C32 O8 C33 77.6(5) no
C32 C31 O7 C34 -166.3(4) no
C35 N3 C51 C52 -176.7(4) no
C35 C36 C37 C38 1.3(8) no
C35 C48 C47 C46 -177.0(5) no
C35 C48 C49 C38 -1.1(7) no
C35 C48 C49 C50 177.8(4) no
C36 C35 N3 C51 -19.4(8) no
C36 C35 C48 C47 177.9(5) no
C36 C35 C48 C49 1.7(7) no
C36 C37 C38 C39 179.5(5) no
C36 C37 C38 C49 -0.6(8) no
C37 C36 C35 C48 -1.9(7) no
C37 C38 C39 C40 -179.1(5) no
C37 C38 C49 C48 0.5(7) no
C37 C38 C49 C50 -178.3(5) no
C38 C39 C40 C41 -2.5(8) no
C38 C49 C48 C47 -177.5(4) no
C38 C49 C50 C41 -2.5(7) no
C38 C49 C50 C45 177.9(4) no
C39 C38 C49 C48 -179.6(5) no
C39 C38 C49 C50 1.6(7) no
C39 C40 C41 C42 -178.4(5) no
C39 C40 C41 C50 1.4(8) no
C40 C39 C38 C49 1.0(8) no
C40 C41 C42 C43 177.4(5) no
C40 C41 C50 C45 -179.3(5) no
C40 C41 C50 C49 1.1(7) no
C41 C42 C43 C44 2.1(8) no
C41 C50 C45 C44 1.6(7) no
C41 C50 C45 C46 -179.6(4) no
C41 C50 C49 C48 178.6(4) no
C42 C41 C50 C45 0.5(7) no
C42 C41 C50 C49 -179.1(5) no
C42 C43 C44 C45 0.1(8) no
C43 C42 C41 C50 -2.4(8) no
C43 C44 N4 C60 22.4(8) no
C43 C44 C45 C46 179.4(5) no
C43 C44 C45 C50 -2.0(7) no
C44 N4 C60 C61 -176.5(5) no
C44 C45 C46 C47 179.4(5) no
C44 C45 C50 C49 -178.8(5) no
C45 C44 N4 C60 -159.6(5) no
C45 C46 C47 C48 -0.3(8) no
C45 C50 C49 C48 -1.0(7) no
C46 C45 C50 C49 -0.1(7) no
C46 C47 C48 C49 -0.7(7) no
C47 C46 C45 C50 0.7(7) no
C47 C48 C49 C50 1.4(7) no
C48 C35 N3 C51 157.5(5) no
C51 C52 C53 C54 -177.3(5) no
C51 C52 C57 C56 177.6(5) no
C52 C53 C54 C55 -0.7(8) no
C52 C57 O5 C58 103.9(5) no
C52 C57 C56 C55 -0.4(7) no
C53 C52 C57 C56 -0.8(7) no
C53 C54 C55 C56 -0.6(8) no
C54 C53 C52 C57 1.4(8) no
C54 C55 C56 C57 1.1(8) no
C55 C56 O6 C59 0.6(7) no
C56 C57 O5 C58 -74.9(5) no
C57 C56 O6 C59 -178.8(4) no
C60 C61 C62 C63 -176.5(5) no
C60 C61 C66 C65 178.0(5) no
C61 C62 C63 C64 -1.7(9) no
C61 C66 O2 C67 -99.2(5) no
C61 C66 C65 C64 -1.6(8) no
C62 C61 C66 C65 -0.2(8) no
C62 C63 C64 C65 -0.1(9) no
C63 C62 C61 C66 1.9(8) no
C63 C64 C65 C66 1.7(8) no
C64 C65 O1 C68 9.4(8) no
C65 C66 O2 C67 81.1(5) no
C66 C65 O1 C68 -172.3(5) no

loop_
_cod_related_entry_id
_cod_related_entry_database
_cod_related_entry_code
1 ChemSpider 24738258
